data_4310697
loop_
_publ_author_name
'Laura E. Gordon'
'William T. A. Harrison'

_publ_section_title
;
 Amino Acid Templating of Inorganic Networks: Synthesis and Structure of
 l-Asparagine Zinc Phosphite, C4N2O3H8.ZnHPO3
;
_journal_name_full 'Inorganic Chemistry'
_journal_page_first 1808
_journal_page_last 1809
_journal_paper_doi 10.1021/ic0346127
_journal_volume 43
_journal_year 2004
_chemical_formula_moiety '(C4 H8 N2 O3) Zn (H P O3)'
_chemical_formula_sum 'C4 H9 N2 O6 P Zn'
_chemical_formula_weight 277.47
_chemical_name_systematic
; 
 ? 
;
_space_group_IT_number 19
_symmetry_cell_setting orthorhombic
_symmetry_space_group_name_Hall 'P 2ac 2ab'
_symmetry_space_group_name_H-M 'P 21 21 21'
_atom_sites_solution_hydrogens 'difmap (N-H) and calc (C-H)'
_atom_sites_solution_primary direct
_atom_sites_solution_secondary difmap
_audit_creation_method SHELXL-97
_cell_angle_alpha 90.00
_cell_angle_beta 90.00
_cell_angle_gamma 90.00
_cell_formula_units_Z 4
_cell_length_a 5.0349(2)
_cell_length_b 9.4539(4)
_cell_length_c 18.6092(8)
_cell_measurement_reflns_used 5145
_cell_measurement_temperature 293(2)
_cell_measurement_theta_max 32.47
_cell_measurement_theta_min 3.06
_cell_volume 885.79(6)
_computing_cell_refinement 'SAINT (Bruker, 1999)'
_computing_data_collection 'SMART (Bruker, 1999)'
_computing_data_reduction SAINT
_computing_molecular_graphics 'ORTEP-3 (Farrugia, 1997) and ATOMS (Shape Software, 1999)'
_computing_publication_material SHELXL97
_computing_structure_refinement SHELXL97
_computing_structure_solution 'SHELXS97 (Sheldrick, 1997)'
_diffrn_ambient_temperature 293(2)
_diffrn_measured_fraction_theta_full 0.995
_diffrn_measured_fraction_theta_max 0.995
_diffrn_measurement_device_type 'Bruker SMART1000 CCD'
_diffrn_measurement_method 'omega scans'
_diffrn_radiation_monochromator graphite
_diffrn_radiation_source 'fine-focus sealed tube'
_diffrn_radiation_type MoK\a
_diffrn_radiation_wavelength 0.71073
_diffrn_reflns_av_R_equivalents 0.0264
_diffrn_reflns_av_sigmaI/netI 0.0295
_diffrn_reflns_limit_h_max 7
_diffrn_reflns_limit_h_min -5
_diffrn_reflns_limit_k_max 12
_diffrn_reflns_limit_k_min -14
_diffrn_reflns_limit_l_max 28
_diffrn_reflns_limit_l_min -26
_diffrn_reflns_number 9190
_diffrn_reflns_theta_full 32.49
_diffrn_reflns_theta_max 32.49
_diffrn_reflns_theta_min 2.19
_diffrn_standards_decay_% 0
_exptl_absorpt_coefficient_mu 2.960
_exptl_absorpt_correction_T_max 0.891
_exptl_absorpt_correction_T_min 0.349
_exptl_absorpt_correction_type multi-scan
_exptl_absorpt_process_details 'SADBAS (Bruker, 1999)'
_exptl_crystal_colour colourless
_exptl_crystal_density_diffrn 2.081
_exptl_crystal_density_method 'not measured'
_exptl_crystal_description plate
_exptl_crystal_F_000 560
_exptl_crystal_size_max 0.45
_exptl_crystal_size_mid 0.21
_exptl_crystal_size_min 0.04
_refine_diff_density_max 0.486
_refine_diff_density_min -0.432
_refine_diff_density_rms 0.101
_refine_ls_abs_structure_details 'Flack H D (1983), Acta Cryst. A39, 876-881'
_refine_ls_abs_structure_Flack 0.019(9)
_refine_ls_extinction_method none
_refine_ls_goodness_of_fit_ref 0.966
_refine_ls_hydrogen_treatment constr
_refine_ls_matrix_type full
_refine_ls_number_parameters 130
_refine_ls_number_reflns 3184
_refine_ls_number_restraints 0
_refine_ls_restrained_S_all 0.966
_refine_ls_R_factor_all 0.0281
_refine_ls_R_factor_gt 0.0237
_refine_ls_shift/su_max 0.001
_refine_ls_shift/su_mean 0.000
_refine_ls_structure_factor_coef Fsqd
_refine_ls_weighting_details 'calc w=1/[\s^2^(Fo^2^)+(0.0314P)^2^] where P=(Fo^2^+2Fc^2^)/3'
_refine_ls_weighting_scheme calc
_refine_ls_wR_factor_gt 0.0535
_refine_ls_wR_factor_ref 0.0547
_reflns_number_gt 2893
_reflns_number_total 3184
_reflns_threshold_expression I>2sigma(I)
_cod_data_source_file ic0346127si20030603_120407.cif
_cod_data_source_block lg81s2
_cod_database_code 4310697

loop_
_symmetry_equiv_pos_as_xyz
'x, y, z'
'-x+1/2, -y, z+1/2'
'-x, y+1/2, -z+1/2'
'x+1/2, -y+1/2, -z'

loop_
_atom_site_label
_atom_site_type_symbol
_atom_site_fract_x
_atom_site_fract_y
_atom_site_fract_z
_atom_site_U_iso_or_equiv
_atom_site_adp_type
_atom_site_occupancy
_atom_site_symmetry_multiplicity
_atom_site_calc_flag
_atom_site_refinement_flags
_atom_site_disorder_assembly
_atom_site_disorder_group
Zn1 Zn 0.68808(4) 0.39502(2) 0.440789(12) 0.01940(5) Uani 1 1 d . . .
P1 P 0.19409(10) 0.22344(4) 0.40401(2) 0.01754(8) Uani 1 1 d . . .
H1 H 0.0955 0.1923 0.3402 0.018 Uiso 1 1 calc R . .
O1 O 0.4936(3) 0.24126(13) 0.39493(8) 0.0229(3) Uani 1 1 d . . .
O2 O 0.6333(3) 0.40132(13) 0.54630(7) 0.0233(3) Uani 1 1 d . . .
O3 O 1.0643(3) 0.36019(13) 0.42830(8) 0.0261(3) Uani 1 1 d . . .
O4 O 0.5721(3) 0.57917(12) 0.40603(8) 0.0264(3) Uani 1 1 d . . .
O5 O 0.9143(3) 0.69520(14) 0.45533(8) 0.0308(3) Uani 1 1 d . . .
O6 O 0.3592(3) 0.97141(19) 0.26602(10) 0.0400(4) Uani 1 1 d . . .
N1 N 0.6669(3) 0.94579(14) 0.43404(8) 0.0203(3) Uani 1 1 d . . .
H7 H 0.8425 0.9543 0.4375 0.024 Uiso 1 1 calc R . .
H8 H 0.5984 0.9303 0.4774 0.024 Uiso 1 1 calc R . .
H9 H 0.5989 1.0250 0.4159 0.024 Uiso 1 1 calc R . .
N2 N 0.7662(4) 1.0158(2) 0.21968(10) 0.0330(4) Uani 1 1 d . . .
H5 H 0.7060 1.0764 0.1893 0.040 Uiso 1 1 calc R . .
H6 H 0.9334 0.9973 0.2211 0.040 Uiso 1 1 calc R . .
C1 C 0.7080(4) 0.68965(17) 0.42055(9) 0.0187(3) Uani 1 1 d . . .
C2 C 0.6015(4) 0.82496(17) 0.38603(10) 0.0180(3) Uani 1 1 d . . .
H2 H 0.4084 0.8179 0.3804 0.022 Uiso 1 1 calc R . .
C3 C 0.7307(4) 0.8409(2) 0.31273(10) 0.0262(4) Uani 1 1 d . . .
H3 H 0.7258 0.7501 0.2885 0.029(6) Uiso 1 1 calc R . .
H4 H 0.9158 0.8661 0.3195 0.024(6) Uiso 1 1 calc R . .
C4 C 0.6013(4) 0.9510(2) 0.26445(10) 0.0243(4) Uani 1 1 d . . .

loop_
_atom_site_aniso_label
_atom_site_aniso_U_11
_atom_site_aniso_U_22
_atom_site_aniso_U_33
_atom_site_aniso_U_23
_atom_site_aniso_U_13
_atom_site_aniso_U_12
Zn1 0.01818(9) 0.01403(8) 0.02597(10) 0.00053(8) 0.00106(9) 0.00074(8)
P1 0.01570(18) 0.01625(17) 0.0207(2) -0.00008(15) -0.00026(19) -0.00131(18)
O1 0.0172(6) 0.0198(6) 0.0316(7) -0.0032(5) 0.0033(6) -0.0018(5)
O2 0.0247(6) 0.0192(5) 0.0261(6) 0.0027(5) 0.0023(5) 0.0055(5)
O3 0.0184(6) 0.0191(6) 0.0408(9) 0.0001(5) 0.0037(6) 0.0010(5)
O4 0.0322(7) 0.0142(6) 0.0329(7) 0.0007(5) -0.0092(6) -0.0016(5)
O5 0.0292(7) 0.0232(6) 0.0400(9) 0.0028(6) -0.0154(7) 0.0035(6)
O6 0.0270(8) 0.0516(10) 0.0415(10) 0.0140(8) -0.0014(7) 0.0096(7)
N1 0.0207(7) 0.0137(5) 0.0266(8) 0.0006(5) 0.0017(7) 0.0015(5)
N2 0.0318(10) 0.0379(9) 0.0293(9) 0.0126(7) -0.0010(7) 0.0028(7)
C1 0.0232(8) 0.0146(6) 0.0181(7) 0.0010(5) -0.0008(7) 0.0017(7)
C2 0.0181(7) 0.0144(7) 0.0216(8) 0.0025(6) -0.0024(6) 0.0005(6)
C3 0.0311(11) 0.0267(8) 0.0207(8) 0.0041(7) 0.0028(7) 0.0096(8)
C4 0.0290(9) 0.0251(8) 0.0187(8) 0.0002(7) -0.0025(7) 0.0047(7)

loop_
_atom_type_symbol
_atom_type_description
_atom_type_scat_dispersion_real
_atom_type_scat_dispersion_imag
_atom_type_scat_source
C C 0.0033 0.0016 'International Tables Vol C Tables 4.2.6.8 and 6.1.1.4'
N N 0.0061 0.0033 'International Tables Vol C Tables 4.2.6.8 and 6.1.1.4'
O O 0.0106 0.0060 'International Tables Vol C Tables 4.2.6.8 and 6.1.1.4'
P P 0.1023 0.0942 'International Tables Vol C Tables 4.2.6.8 and 6.1.1.4'
Zn Zn 0.2839 1.4301 'International Tables Vol C Tables 4.2.6.8 and 6.1.1.4'
H H 0.0000 0.0000 'International Tables Vol C Tables 4.2.6.8 and 6.1.1.4'

loop_
_geom_angle_atom_site_label_1
_geom_angle_atom_site_label_2
_geom_angle_atom_site_label_3
_geom_angle
_geom_angle_site_symmetry_1
_geom_angle_site_symmetry_3
_geom_angle_publ_flag
O3 Zn1 O4 113.92(6) . . ?
O3 Zn1 O1 108.18(6) . . ?
O4 Zn1 O1 111.76(6) . . ?
O3 Zn1 O2 105.06(6) . . ?
O4 Zn1 O2 105.09(6) . . ?
O1 Zn1 O2 112.70(6) . . ?
O3 P1 O1 111.36(8) 1_455 . ?
O3 P1 O2 113.00(8) 1_455 4_456 ?
O1 P1 O2 110.47(8) . 4_456 ?
O3 P1 H1 107.2 1_455 . ?
O1 P1 H1 107.2 . . ?
O2 P1 H1 107.2 4_456 . ?
P1 O1 Zn1 122.00(8) . . ?
P1 O2 Zn1 123.19(7) 4_556 . ?
P1 O3 Zn1 126.99(8) 1_655 . ?
C1 O4 Zn1 120.01(12) . . ?
C2 N1 H7 109.5 . . ?
C2 N1 H8 109.5 . . ?
H7 N1 H8 109.5 . . ?
C2 N1 H9 109.5 . . ?
H7 N1 H9 109.5 . . ?
H8 N1 H9 109.5 . . ?
C4 N2 H5 120.0 . . ?
C4 N2 H6 120.0 . . ?
H5 N2 H6 120.0 . . ?
O5 C1 O4 126.94(16) . . ?
O5 C1 C2 118.93(15) . . ?
O4 C1 C2 114.04(16) . . ?
N1 C2 C3 111.64(15) . . ?
N1 C2 C1 108.21(14) . . ?
C3 C2 C1 108.07(14) . . ?
N1 C2 H2 109.6 . . ?
C3 C2 H2 109.6 . . ?
C1 C2 H2 109.6 . . ?
C2 C3 C4 114.50(16) . . ?
C2 C3 H3 108.6 . . ?
C4 C3 H3 108.6 . . ?
C2 C3 H4 108.6 . . ?
C4 C3 H4 108.6 . . ?
H3 C3 H4 107.6 . . ?
O6 C4 N2 124.12(19) . . ?
O6 C4 C3 121.05(19) . . ?
N2 C4 C3 114.76(17) . . ?

loop_
_geom_bond_atom_site_label_1
_geom_bond_atom_site_label_2
_geom_bond_distance
_geom_bond_site_symmetry_2
_geom_bond_publ_flag
Zn1 O3 1.9368(14) . ?
Zn1 O4 1.9468(13) . ?
Zn1 O1 1.9494(13) . ?
Zn1 O2 1.9837(13) . ?
P1 O3 1.5174(13) 1_455 ?
P1 O1 1.5269(15) . ?
P1 O2 1.5295(13) 4_456 ?
P1 H1 1.3200 . ?
O2 P1 1.5295(13) 4_556 ?
O3 P1 1.5174(13) 1_655 ?
O4 C1 1.278(2) . ?
O5 C1 1.225(2) . ?
O6 C4 1.235(3) . ?
N1 C2 1.487(2) . ?
N1 H7 0.8900 . ?
N1 H8 0.8900 . ?
N1 H9 0.8900 . ?
N2 C4 1.326(3) . ?
N2 H5 0.8600 . ?
N2 H6 0.8600 . ?
C1 C2 1.529(2) . ?
C2 C3 1.519(3) . ?
C2 H2 0.9800 . ?
C3 C4 1.522(3) . ?
C3 H3 0.9700 . ?
C3 H4 0.9700 . ?

loop_
_geom_hbond_atom_site_label_D
_geom_hbond_atom_site_label_H
_geom_hbond_atom_site_label_A
_geom_hbond_distance_DH
_geom_hbond_distance_HA
_geom_hbond_distance_DA
_geom_hbond_angle_DHA
_geom_hbond_site_symmetry_A
N1 H7 O2 0.89 2.02 2.782(2) 142.2 4_566
N1 H8 O5 0.89 1.96 2.763(2) 149.6 4_466
N1 H8 O3 0.89 2.65 3.193(2) 120.2 4_466
N1 H9 O1 0.89 2.15 3.016(2) 164.8 1_565
N1 H9 O2 0.89 2.54 3.073(2) 118.7 4_466
N2 H5 O4 0.86 2.26 2.955(2) 137.9 3_655
N2 H6 O6 0.86 2.31 3.136(2) 159.8 1_655

loop_
_geom_torsion_atom_site_label_1
_geom_torsion_atom_site_label_2
_geom_torsion_atom_site_label_3
_geom_torsion_atom_site_label_4
_geom_torsion
_geom_torsion_site_symmetry_1
_geom_torsion_site_symmetry_2
_geom_torsion_site_symmetry_3
_geom_torsion_site_symmetry_4
_geom_torsion_publ_flag
O6 C4 C3 C2 -34.5(3) . . . . ?
C4 C3 C2 C1 166.81(16) . . . . ?
C3 C2 C1 O4 -89.6(2) . . . . ?
C2 C1 O4 Zn1 176.60(12) . . . . ?
C1 O4 Zn1 O1 -167.72(14) . . . . ?
N2 C4 C3 C2 148.48(19) . . . . ?
N2 C4 C3 N1 115.31(17) . . . . ?
O6 C4 C2 N1 -94.38(16) . . . . ?
C3 C2 C1 O5 87.1(2) . . . . ?
N1 C2 C1 O5 -34.0(2) . . . . ?
O5 C1 O4 Zn1 0.2(3) . . . . ?
C1 O4 Zn1 O2 69.74(15) . . . . ?
C1 O4 Zn1 O3 -44.72(16) . . . . ?
